data_7221050
loop_
_publ_author_name
'Acha, Roland T.'
'Pilkington, Melanie'

_publ_section_title
;
 Probing the structural changes accompanying a spin crossover transition
 in a chiral [Fe(ii)(N3O2)(CN)2] macrocycle by X-ray crystallography
;
_journal_issue 46
_journal_name_full CrystEngComm
_journal_page_first 8897
_journal_paper_doi 10.1039/C5CE01052G
_journal_volume 17
_journal_year 2015
_chemical_absolute_configuration syn
_chemical_formula_moiety 'C33 H37 Fe N5 O4, (O)'
_chemical_formula_sum 'C33 H37 Fe N5 O5'
_chemical_formula_weight 639.53
_chemical_name_systematic
;
 ?
;
_space_group_crystal_system triclinic
_space_group_IT_number 1
_space_group_name_Hall 'P 1'
_space_group_name_H-M_alt 'P 1'
_symmetry_space_group_name_Hall 'P 1'
_symmetry_space_group_name_H-M 'P 1'
_atom_sites_solution_hydrogens geom
_audit_creation_method SHELXL-2014
_audit_update_record
;
2015-05-29 deposited with the CCDC.
2015-07-07 downloaded from the CCDC.
;
_cell_angle_alpha 76.939(6)
_cell_angle_beta 80.725(6)
_cell_angle_gamma 72.021(6)
_cell_formula_units_Z 2
_cell_length_a 7.6279(9)
_cell_length_b 10.6208(13)
_cell_length_c 20.927(3)
_cell_measurement_reflns_used 9962
_cell_measurement_temperature 300(2)
_cell_measurement_theta_max 30.77
_cell_measurement_theta_min 2.45
_cell_volume 1563.2(4)
_computing_cell_refinement 'Bruker SAINT'
_computing_data_collection 'Bruker APEX2'
_computing_data_reduction 'Bruker SAINT'
_computing_molecular_graphics 'Bruker SHELXTL'
_computing_publication_material 'Bruker SHELXTL'
_computing_structure_refinement 'SHELXL-97 (Sheldrick, 2008)'
_computing_structure_solution 'SHELXS-97 (Sheldrick, 2008)'
_diffrn_ambient_temperature 300(2)
_diffrn_measured_fraction_theta_full 0.990
_diffrn_measured_fraction_theta_max 0.988
_diffrn_measurement_device_type 'Bruker APEX-II CCD'
_diffrn_measurement_method '\f and \w scans'
_diffrn_radiation_monochromator graphite
_diffrn_radiation_source 'sealed tube'
_diffrn_radiation_type MoK\a
_diffrn_radiation_wavelength 0.71073
_diffrn_reflns_av_R_equivalents 0.0511
_diffrn_reflns_av_unetI/netI 0.0703
_diffrn_reflns_laue_measured_fraction_full 0.990
_diffrn_reflns_laue_measured_fraction_max 0.988
_diffrn_reflns_limit_h_max 9
_diffrn_reflns_limit_h_min -9
_diffrn_reflns_limit_k_max 13
_diffrn_reflns_limit_k_min -13
_diffrn_reflns_limit_l_max 26
_diffrn_reflns_limit_l_min -21
_diffrn_reflns_number 24813
_diffrn_reflns_point_group_measured_fraction_full 0.782
_diffrn_reflns_point_group_measured_fraction_max 0.757
_diffrn_reflns_theta_full 25.242
_diffrn_reflns_theta_max 26.998
_diffrn_reflns_theta_min 2.008
_exptl_absorpt_coefficient_mu 0.532
_exptl_absorpt_correction_T_max 0.7461
_exptl_absorpt_correction_T_min 0.6679
_exptl_absorpt_correction_type multi-scan
_exptl_absorpt_process_details Bruker-SADABS
_exptl_crystal_colour red
_exptl_crystal_density_diffrn 1.363
_exptl_crystal_description needle
_exptl_crystal_F_000 672
_exptl_crystal_size_max 0.2
_exptl_crystal_size_mid 0.07
_exptl_crystal_size_min 0.03
_refine_diff_density_max 0.985
_refine_diff_density_min -0.600
_refine_diff_density_rms 0.099
_refine_ls_abs_structure_details
;
 Flack x determined using 2718 quotients [(I+)-(I-)]/[(I+)+(I-)]
 (Parsons, Flack and Wagner, Acta Cryst. B69 (2013) 249-259).
;
_refine_ls_abs_structure_Flack 0.241(12)
_refine_ls_extinction_method none
_refine_ls_goodness_of_fit_ref 1.124
_refine_ls_hydrogen_treatment constr
_refine_ls_matrix_type full
_refine_ls_number_parameters 689
_refine_ls_number_reflns 10321
_refine_ls_number_restraints 6
_refine_ls_restrained_S_all 1.124
_refine_ls_R_factor_all 0.1025
_refine_ls_R_factor_gt 0.0883
_refine_ls_shift/su_max 0.058
_refine_ls_shift/su_mean 0.004
_refine_ls_structure_factor_coef Fsqd
_refine_ls_weighting_details 'w=1/[\s^2^(Fo^2^)+(0.0757P)^2^+4.6982P] where P=(Fo^2^+2Fc^2^)/3'
_refine_ls_weighting_scheme calc
_refine_ls_wR_factor_gt 0.2040
_refine_ls_wR_factor_ref 0.2142
_reflns_Friedel_coverage 0.533
_reflns_friedel_fraction_full 0.573
_reflns_friedel_fraction_max 0.526
_reflns_number_gt 8957
_reflns_number_total 10321
_reflns_threshold_expression 'I > 2\s(I)'
_cod_data_source_file c5ce01052g2.cif
_cod_data_source_block rolandmay102011_0m
_cod_depositor_comments 'Adding full bibliography for 7221050--7221051.cif.'
_cod_original_cell_volume 1563.2(3)
_cod_database_code 7221050
_shelx_space_group_comment
;
The symmetry employed for this shelxl refinement is uniquely defined
by the following loop, which should always be used as a source of
symmetry information in preference to the above space-group names.
They are only intended as comments.
;
_shelxl_version_number 2014-3

loop_
_space_group_symop_operation_xyz
'x, y, z'

loop_
_atom_site_label
_atom_site_type_symbol
_atom_site_fract_x
_atom_site_fract_y
_atom_site_fract_z
_atom_site_U_iso_or_equiv
_atom_site_adp_type
_atom_site_occupancy
_atom_site_site_symmetry_order
_atom_site_calc_flag
_atom_site_refinement_flags_posn
_atom_site_refinement_flags_adp
C46 C 1.1185(16) 0.2416(14) 0.3741(8) 0.118(3) Uani 1 1 d G .
C47 C 1.280(2) 0.2414(14) 0.3323(6) 0.118(3) Uani 1 1 d G .
H47 H 1.2783 0.2509 0.2871 0.142 Uiso 1 1 calc R U
C48 C 1.4433(16) 0.2271(14) 0.3581(7) 0.118(3) Uani 1 1 d G .
H48 H 1.5512 0.2270 0.3301 0.142 Uiso 1 1 calc R U
C49 C 1.4456(15) 0.2129(14) 0.4256(8) 0.118(3) Uani 1 1 d G .
H49 H 1.5550 0.2034 0.4428 0.142 Uiso 1 1 calc R U
C50 C 1.284(2) 0.2131(14) 0.4674(6) 0.118(3) Uani 1 1 d G .
H50 H 1.2858 0.2036 0.5126 0.142 Uiso 1 1 calc R U
C51 C 1.1207(15) 0.2274(14) 0.4417(7) 0.118(3) Uani 1 1 d G .
H51 H 1.0128 0.2274 0.4697 0.142 Uiso 1 1 calc R U
Fe1 Fe 0.68703(11) 0.37029(9) 0.91392(6) 0.0192(3) Uani 1 1 d . .
Fe2 Fe 0.64855(17) 0.74081(14) 0.19348(8) 0.0423(5) Uani 1 1 d . .
N1 N 0.8581(11) 0.4602(8) 0.9253(5) 0.026(2) Uani 1 1 d . .
N2 N 0.6744(12) 0.3270(8) 1.0043(4) 0.0252(16) Uani 1 1 d . .
N3 N 0.5058(11) 0.2550(8) 0.9323(4) 0.025(2) Uani 1 1 d . .
N4 N 0.3695(16) 0.6318(11) 0.9125(6) 0.046(3) Uani 1 1 d . .
N5 N 1.0148(15) 0.1118(12) 0.8972(7) 0.050(3) Uani 1 1 d . .
N6 N 0.8272(14) 0.8555(11) 0.1743(6) 0.049(3) Uani 1 1 d . .
N7 N 0.6627(14) 0.7851(10) 0.1028(6) 0.0407(16) Uani 1 1 d . .
N8 N 0.4777(13) 0.6490(11) 0.1745(5) 0.040(3) Uani 1 1 d . .
N9 N 0.312(2) 0.9927(14) 0.2069(9) 0.075(4) Uani 1 1 d . .
N10 N 0.9865(17) 0.4900(16) 0.1903(7) 0.065(4) Uani 1 1 d . .
O1 O 0.4408(10) 0.4007(8) 0.8060(4) 0.0502(19) Uani 1 1 d . .
O2 O 0.7634(10) 0.4665(7) 0.8096(4) 0.0316(17) Uani 1 1 d . .
O3 O 0.4175(11) 0.6804(10) 0.6774(4) 0.068(3) Uani 1 1 d . .
O4 O 1.0218(12) 0.3494(9) 0.6902(4) 0.049(2) Uani 1 1 d . .
O5 O 0.5659(14) 0.6170(18) 0.2967(6) 0.110(5) Uani 1 1 d . U
O6 O 0.757(3) 0.7669(15) 0.3097(8) 0.154(7) Uani 1 1 d . .
O7 O 0.7865(13) 0.3625(11) 0.3728(7) 0.087(3) Uani 1 1 d . .
O8 O 0.3315(15) 0.7785(12) 0.4216(7) 0.087(3) Uani 1 1 d . .
O9 O 0.975(3) 0.187(2) 0.2474(13) 0.164(4) Uani 1 1 d . .
O10 O 0.351(3) 0.921(2) 0.8566(13) 0.164(4) Uani 1 1 d . .
C1 C 0.7860(16) 0.3696(11) 1.0351(6) 0.034(3) Uani 1 1 d . .
C2 C 0.779(2) 0.3401(14) 1.1029(7) 0.049(3) Uani 1 1 d . .
H2 H 0.8515 0.3702 1.1244 0.059 Uiso 1 1 calc R U
C3 C 0.665(2) 0.2670(16) 1.1384(8) 0.062(4) Uani 1 1 d . .
H3 H 0.6622 0.2453 1.1841 0.074 Uiso 1 1 calc R U
C4 C 0.5503(16) 0.2234(12) 1.1054(7) 0.0407(16) Uani 1 1 d . .
H4 H 0.4678 0.1775 1.1296 0.049 Uiso 1 1 calc R U
C5 C 0.5626(15) 0.2498(12) 1.0383(6) 0.036(3) Uani 1 1 d . .
C6 C 0.4638(13) 0.2185(9) 0.9935(6) 0.023(2) Uani 1 1 d . .
C7 C 0.3276(15) 0.1414(12) 1.0231(7) 0.042(3) Uani 1 1 d . .
H7A H 0.2494 0.1462 0.9905 0.063 Uiso 1 1 calc R U
H7B H 0.2531 0.1794 1.0594 0.063 Uiso 1 1 calc R U
H7C H 0.3925 0.0489 1.0385 0.063 Uiso 1 1 calc R U
C8 C 0.4200(16) 0.2138(12) 0.8871(7) 0.0407(16) Uani 1 1 d . .
H8A H 0.2866 0.2511 0.8933 0.049 Uiso 1 1 calc R U
H8B H 0.4483 0.1163 0.8958 0.049 Uiso 1 1 calc R U
C9 C 0.4913(18) 0.2630(12) 0.8165(6) 0.043(3) Uani 1 1 d . .
H9A H 0.6250 0.2277 0.8101 0.052 Uiso 1 1 calc R U
H9B H 0.4376 0.2328 0.7858 0.052 Uiso 1 1 calc R U
C10 C 0.5208(15) 0.4685(12) 0.7474(5) 0.044(3) Uani 1 1 d . .
H10 H 0.4996 0.4365 0.7097 0.053 Uiso 1 1 calc R U
C11 C 0.4086(16) 0.6149(12) 0.7435(6) 0.051(3) Uani 1 1 d . .
H11A H 0.2808 0.6206 0.7605 0.062 Uiso 1 1 calc R U
H11B H 0.4582 0.6576 0.7699 0.062 Uiso 1 1 calc R U
C12 C 0.3184(17) 0.8167(16) 0.6661(8) 0.086(6) Uani 1 1 d . .
H12A H 0.3227 0.8505 0.6189 0.103 Uiso 1 1 calc R U
H12B H 0.3785 0.8660 0.6849 0.103 Uiso 1 1 calc R U
C13 C 0.1152(14) 0.8444(11) 0.6951(6) 0.048(3) Uani 1 1 d . .
C14 C -0.0108(18) 0.8077(13) 0.6674(7) 0.063(4) Uani 1 1 d . .
H14 H 0.0249 0.7725 0.6289 0.075 Uiso 1 1 calc R U
C15 C -0.188(2) 0.8234(16) 0.6970(10) 0.080(5) Uani 1 1 d . .
H15 H -0.2676 0.7896 0.6809 0.096 Uiso 1 1 calc R U
C16 C -0.249(2) 0.8853(16) 0.7477(9) 0.081(5) Uani 1 1 d . .
H16 H -0.3735 0.9040 0.7637 0.097 Uiso 1 1 calc R U
C17 C -0.125(2) 0.9225(14) 0.7771(8) 0.073(4) Uani 1 1 d . .
H17 H -0.1650 0.9611 0.8145 0.087 Uiso 1 1 calc R U
C18 C 0.049(2) 0.9023(15) 0.7511(8) 0.074(4) Uani 1 1 d . .
H18 H 0.1301 0.9275 0.7710 0.089 Uiso 1 1 calc R U
C19 C 0.7264(15) 0.4481(13) 0.7461(6) 0.040(3) Uani 1 1 d . .
H19 H 0.7531 0.5238 0.7136 0.048 Uiso 1 1 calc R U
C20 C 0.8613(18) 0.3223(12) 0.7251(7) 0.049(3) Uani 1 1 d . .
H20A H 0.8940 0.2532 0.7639 0.059 Uiso 1 1 calc R U
H20B H 0.8023 0.2881 0.6977 0.059 Uiso 1 1 calc R U
C21 C 1.1703(19) 0.2368(15) 0.6784(8) 0.059(4) Uani 1 1 d . .
H21A H 1.1282 0.1819 0.6564 0.071 Uiso 1 1 calc R U
H21B H 1.2105 0.1827 0.7202 0.071 Uiso 1 1 calc R U
C22 C 1.3299(16) 0.2761(14) 0.6372(6) 0.047(3) Uani 1 1 d . .
C23 C 1.3201(17) 0.4015(13) 0.6053(6) 0.052(3) Uani 1 1 d . .
H23 H 1.2103 0.4702 0.6086 0.063 Uiso 1 1 calc R U
C24 C 1.477(2) 0.4287(19) 0.5667(8) 0.076(4) Uani 1 1 d . .
H24 H 1.4693 0.5164 0.5447 0.092 Uiso 1 1 calc R U
C25 C 1.634(2) 0.3346(19) 0.5606(10) 0.084(5) Uani 1 1 d . .
H25 H 1.7364 0.3559 0.5355 0.100 Uiso 1 1 calc R U
C26 C 1.645(2) 0.202(2) 0.5921(10) 0.088(6) Uani 1 1 d . .
H26 H 1.7542 0.1344 0.5861 0.106 Uiso 1 1 calc R U
C27 C 1.493(2) 0.1702(15) 0.6329(9) 0.074(5) Uani 1 1 d . .
H27 H 1.5001 0.0831 0.6557 0.089 Uiso 1 1 calc R U
C28 C 0.9439(14) 0.4830(12) 0.8115(6) 0.040(3) Uani 1 1 d . .
H28A H 0.9758 0.5420 0.7716 0.049 Uiso 1 1 calc R U
H28B H 1.0372 0.3964 0.8144 0.049 Uiso 1 1 calc R U
C29 C 0.9384(14) 0.5434(10) 0.8710(5) 0.031(2) Uani 1 1 d . .
H29A H 1.0621 0.5400 0.8786 0.037 Uiso 1 1 calc R U
H29B H 0.8624 0.6363 0.8652 0.037 Uiso 1 1 calc R U
C30 C 0.8883(15) 0.4488(12) 0.9894(6) 0.033(2) Uani 1 1 d . .
C31 C 1.0246(16) 0.5098(14) 1.0090(7) 0.045(3) Uani 1 1 d . .
H31A H 1.0600 0.5718 0.9719 0.067 Uiso 1 1 calc R U
H31B H 1.1325 0.4392 1.0229 0.067 Uiso 1 1 calc R U
H31C H 0.9667 0.5566 1.0445 0.067 Uiso 1 1 calc R U
C32 C 0.4790(15) 0.5368(11) 0.9119(6) 0.028(3) Uani 1 1 d . .
C33 C 0.8959(15) 0.2088(12) 0.8989(6) 0.028(3) Uani 1 1 d . .
C34 C 0.7817(15) 0.8554(11) 0.0681(6) 0.034(3) Uani 1 1 d . .
C35 C 0.793(2) 0.8910(14) -0.0002(7) 0.052(3) Uani 1 1 d . .
H35 H 0.8696 0.9431 -0.0230 0.062 Uiso 1 1 calc R U
C36 C 0.6901(19) 0.8479(12) -0.0328(6) 0.044(3) Uani 1 1 d . .
H36 H 0.6989 0.8672 -0.0787 0.052 Uiso 1 1 calc R U
C37 C 0.5686(18) 0.7733(13) 0.0030(7) 0.046(3) Uani 1 1 d . .
H37 H 0.4934 0.7468 -0.0190 0.055 Uiso 1 1 calc R U
C38 C 0.5630(15) 0.7409(12) 0.0697(6) 0.034(3) Uani 1 1 d . .
C39 C 0.4498(15) 0.6606(13) 0.1185(8) 0.042(2) Uani 1 1 d . .
C40 C 0.3276(15) 0.6024(13) 0.0904(7) 0.042(2) Uani 1 1 d . .
H40A H 0.3846 0.5076 0.0921 0.062 Uiso 1 1 calc R U
H40B H 0.3115 0.6467 0.0455 0.062 Uiso 1 1 calc R U
H40C H 0.2090 0.6159 0.1159 0.062 Uiso 1 1 calc R U
C41 C 0.389(3) 0.570(2) 0.2290(8) 0.080(4) Uani 1 1 d . U
H41A H 0.4471 0.4749 0.2281 0.097 Uiso 1 1 calc R U
H41B H 0.2601 0.5894 0.2219 0.097 Uiso 1 1 calc R U
C42 C 0.398(3) 0.594(2) 0.2956(8) 0.080(4) Uani 1 1 d . U
H42A H 0.2975 0.6711 0.3052 0.097 Uiso 1 1 calc R U
H42B H 0.3869 0.5158 0.3288 0.097 Uiso 1 1 calc R U
C43 C 0.6273(18) 0.5977(17) 0.3600(7) 0.067(4) Uani 1 1 d . .
H43 H 0.5387 0.5660 0.3943 0.080 Uiso 1 1 calc R U
C44 C 0.8142(19) 0.4933(14) 0.3620(7) 0.064(3) Uani 1 1 d . .
H44A H 0.8897 0.5090 0.3207 0.076 Uiso 1 1 calc R U
H44B H 0.8778 0.4995 0.3973 0.076 Uiso 1 1 calc R U
C45 C 0.937(2) 0.2655(16) 0.3464(10) 0.085(5) Uani 1 1 d . .
H45A H 0.9536 0.2946 0.2990 0.102 Uiso 1 1 calc R U
H45B H 0.9064 0.1808 0.3549 0.102 Uiso 1 1 calc R U
C52 C 0.6380(19) 0.7317(15) 0.3690(7) 0.062(3) Uani 1 1 d . .
H52 H 0.7030 0.7180 0.4079 0.075 Uiso 1 1 calc R U
C53 C 0.459(2) 0.8362(15) 0.3752(8) 0.065(4) Uani 1 1 d . .
H53A H 0.4760 0.9113 0.3901 0.077 Uiso 1 1 calc R U
H53B H 0.4096 0.8695 0.3326 0.077 Uiso 1 1 calc R U
C54 C 0.158(3) 0.876(2) 0.4261(12) 0.101(7) Uani 1 1 d . .
H54A H 0.1200 0.9166 0.3824 0.122 Uiso 1 1 calc R U
H54B H 0.1671 0.9459 0.4470 0.122 Uiso 1 1 calc R U
C55 C 0.025(3) 0.811(2) 0.4643(10) 0.082(2) Uani 1 1 d . .
C56 C -0.153(2) 0.890(2) 0.4855(9) 0.082(2) Uani 1 1 d . .
H56 H -0.1782 0.9828 0.4723 0.098 Uiso 1 1 calc R U
C57 C -0.293(3) 0.840(2) 0.5243(10) 0.082(2) Uani 1 1 d . .
H57 H -0.4063 0.8983 0.5371 0.098 Uiso 1 1 calc R U
C58 C -0.259(2) 0.7063(19) 0.5425(9) 0.082(2) Uani 1 1 d . .
H58 H -0.3526 0.6705 0.5658 0.098 Uiso 1 1 calc R U
C59 C -0.091(2) 0.622(2) 0.5275(9) 0.082(2) Uani 1 1 d . .
H59 H -0.0661 0.5308 0.5455 0.098 Uiso 1 1 calc R U
C60 C 0.045(2) 0.6696(19) 0.4860(9) 0.082(2) Uani 1 1 d . .
H60 H 0.1516 0.6079 0.4717 0.098 Uiso 1 1 calc R U
C61 C 0.774(3) 0.890(2) 0.2881(12) 0.101(7) Uani 1 1 d . .
H61A H 0.8173 0.9192 0.3219 0.121 Uiso 1 1 calc R U
H61B H 0.6555 0.9527 0.2772 0.121 Uiso 1 1 calc R U
C62 C 0.9119(19) 0.8865(16) 0.2279(7) 0.054(3) Uani 1 1 d . .
H62A H 1.0268 0.8176 0.2378 0.065 Uiso 1 1 calc R U
H62B H 0.9383 0.9728 0.2134 0.065 Uiso 1 1 calc R U
C63 C 0.8757(18) 0.8979(13) 0.1134(8) 0.049(3) Uani 1 1 d . .
C64 C 1.0165(19) 0.9748(15) 0.0874(8) 0.058(4) Uani 1 1 d . .
H64A H 0.9912 1.0491 0.1097 0.088 Uiso 1 1 calc R U
H64B H 1.0098 1.0083 0.0409 0.088 Uiso 1 1 calc R U
H64C H 1.1383 0.9161 0.0949 0.088 Uiso 1 1 calc R U
C65 C 0.439(2) 0.9026(15) 0.2001(7) 0.048(3) Uani 1 1 d . .
C66 C 0.857(2) 0.5839(17) 0.1918(7) 0.054(4) Uani 1 1 d . .

loop_
_atom_site_aniso_label
_atom_site_aniso_U_11
_atom_site_aniso_U_22
_atom_site_aniso_U_33
_atom_site_aniso_U_23
_atom_site_aniso_U_13
_atom_site_aniso_U_12
C46 0.099(6) 0.105(6) 0.152(10) -0.036(7) -0.045(6) -0.006(6)
C47 0.099(6) 0.105(6) 0.152(10) -0.036(7) -0.045(6) -0.006(6)
C48 0.099(6) 0.105(6) 0.152(10) -0.036(7) -0.045(6) -0.006(6)
C49 0.099(6) 0.105(6) 0.152(10) -0.036(7) -0.045(6) -0.006(6)
C50 0.099(6) 0.105(6) 0.152(10) -0.036(7) -0.045(6) -0.006(6)
C51 0.099(6) 0.105(6) 0.152(10) -0.036(7) -0.045(6) -0.006(6)
Fe1 0.0132(5) 0.0152(6) 0.0276(8) 0.0003(5) 0.0008(5) -0.0062(4)
Fe2 0.0396(9) 0.0522(11) 0.0432(11) -0.0124(8) -0.0031(8) -0.0224(8)
N1 0.023(4) 0.013(4) 0.034(5) 0.004(4) -0.003(4) -0.001(3)
N2 0.033(4) 0.025(4) 0.019(4) 0.000(3) -0.002(3) -0.012(3)
N3 0.021(4) 0.021(4) 0.025(5) 0.005(4) -0.012(4) 0.003(3)
N4 0.049(6) 0.034(6) 0.056(7) -0.017(5) 0.004(5) -0.014(5)
N5 0.034(5) 0.046(7) 0.062(8) -0.011(6) 0.007(5) -0.005(5)
N6 0.041(6) 0.062(7) 0.064(8) -0.020(6) 0.002(5) -0.041(5)
N7 0.039(3) 0.036(3) 0.052(5) -0.006(3) 0.000(3) -0.021(3)
N8 0.037(5) 0.067(7) 0.035(6) -0.028(5) 0.001(4) -0.031(5)
N9 0.078(9) 0.053(8) 0.097(12) -0.009(8) -0.006(8) -0.029(7)
N10 0.037(6) 0.097(11) 0.068(9) -0.014(8) -0.011(6) -0.027(7)
O1 0.043(4) 0.048(5) 0.061(5) -0.010(4) -0.007(4) -0.014(3)
O2 0.035(4) 0.025(3) 0.038(5) 0.002(3) -0.007(3) -0.015(3)
O3 0.047(4) 0.079(6) 0.051(5) 0.013(5) 0.008(4) -0.004(4)
O4 0.053(5) 0.055(5) 0.030(4) -0.014(4) 0.016(3) -0.007(4)
O5 0.038(5) 0.239(17) 0.060(8) -0.066(9) 0.003(5) -0.026(7)
O6 0.204(18) 0.085(10) 0.125(13) 0.019(9) 0.070(12) -0.044(11)
O7 0.053(4) 0.072(5) 0.127(8) -0.010(5) 0.003(4) -0.018(4)
O8 0.053(4) 0.072(5) 0.127(8) -0.010(5) 0.003(4) -0.018(4)
O9 0.118(7) 0.142(8) 0.234(13) -0.054(8) -0.015(7) -0.026(6)
O10 0.118(7) 0.142(8) 0.234(13) -0.054(8) -0.015(7) -0.026(6)
C1 0.036(6) 0.022(5) 0.045(7) -0.008(5) 0.000(5) -0.012(4)
C2 0.065(9) 0.046(8) 0.037(8) -0.001(6) -0.001(6) -0.022(6)
C3 0.069(9) 0.071(10) 0.040(9) -0.009(7) 0.012(7) -0.021(8)
C4 0.039(3) 0.036(3) 0.052(5) -0.006(3) 0.000(3) -0.021(3)
C5 0.027(5) 0.034(6) 0.045(8) -0.007(5) 0.021(5) -0.019(5)
C6 0.023(5) 0.012(4) 0.035(7) -0.006(4) -0.001(4) -0.007(4)
C7 0.028(5) 0.043(7) 0.061(9) -0.004(6) -0.001(5) -0.025(5)
C8 0.039(3) 0.036(3) 0.052(5) -0.006(3) 0.000(3) -0.021(3)
C9 0.065(7) 0.051(7) 0.032(6) -0.005(5) -0.020(5) -0.037(6)
C10 0.051(6) 0.056(7) 0.029(6) -0.013(5) -0.003(5) -0.016(5)
C11 0.045(6) 0.065(8) 0.042(7) -0.002(6) -0.010(5) -0.015(6)
C12 0.043(7) 0.097(11) 0.082(11) 0.055(9) -0.012(7) -0.018(7)
C13 0.037(5) 0.048(6) 0.057(8) 0.007(6) -0.016(5) -0.014(5)
C14 0.059(7) 0.050(7) 0.068(9) -0.011(7) -0.024(7) 0.009(6)
C15 0.071(9) 0.065(9) 0.108(14) -0.011(9) -0.016(9) -0.025(8)
C16 0.053(8) 0.064(9) 0.092(13) 0.016(9) 0.009(8) 0.002(7)
C17 0.093(11) 0.046(8) 0.059(9) 0.003(7) 0.010(8) -0.010(8)
C18 0.090(11) 0.063(9) 0.081(11) 0.001(8) -0.029(9) -0.038(8)
C19 0.046(6) 0.053(7) 0.026(6) -0.020(5) -0.011(4) -0.009(5)
C20 0.054(7) 0.044(7) 0.055(8) -0.016(6) 0.000(6) -0.020(6)
C21 0.046(7) 0.064(9) 0.068(11) -0.015(8) -0.008(7) -0.012(7)
C22 0.031(5) 0.070(8) 0.032(6) -0.009(6) 0.001(4) -0.006(5)
C23 0.051(7) 0.056(8) 0.047(7) 0.002(6) -0.007(6) -0.019(6)
C24 0.061(9) 0.100(12) 0.066(10) -0.020(9) 0.010(7) -0.025(8)
C25 0.072(10) 0.091(13) 0.096(13) -0.033(11) 0.025(9) -0.041(9)
C26 0.045(7) 0.114(15) 0.107(14) -0.050(12) 0.026(8) -0.021(8)
C27 0.050(8) 0.054(8) 0.100(13) -0.012(8) 0.016(8) -0.003(7)
C28 0.026(5) 0.039(6) 0.051(7) -0.004(5) 0.000(5) -0.008(4)
C29 0.032(5) 0.031(5) 0.034(6) -0.008(4) 0.007(4) -0.018(4)
C30 0.031(5) 0.037(6) 0.036(6) -0.014(5) -0.011(4) -0.005(4)
C31 0.038(6) 0.067(8) 0.043(7) -0.014(6) -0.013(5) -0.025(5)
C32 0.032(6) 0.019(5) 0.033(6) -0.011(5) 0.018(5) -0.014(5)
C33 0.027(5) 0.039(7) 0.027(6) -0.010(5) 0.006(4) -0.021(5)
C34 0.035(6) 0.030(6) 0.039(7) 0.001(5) -0.011(5) -0.013(5)
C35 0.063(8) 0.046(7) 0.035(7) -0.001(5) 0.014(6) -0.014(6)
C36 0.070(8) 0.038(6) 0.018(6) 0.005(5) -0.012(5) -0.012(6)
C37 0.049(7) 0.042(7) 0.052(9) -0.009(6) -0.018(6) -0.014(6)
C38 0.030(5) 0.041(6) 0.038(7) -0.014(5) -0.015(5) -0.010(5)
C39 0.028(4) 0.045(5) 0.061(7) -0.019(4) 0.003(4) -0.021(4)
C40 0.028(4) 0.045(5) 0.061(7) -0.019(4) 0.003(4) -0.021(4)
C41 0.102(9) 0.110(9) 0.055(7) 0.000(7) -0.007(6) -0.078(8)
C42 0.102(9) 0.110(9) 0.055(7) 0.000(7) -0.007(6) -0.078(8)
C43 0.052(7) 0.108(12) 0.051(8) -0.035(9) -0.008(6) -0.021(8)
C44 0.068(8) 0.070(9) 0.056(8) -0.012(7) -0.012(7) -0.020(7)
C45 0.079(10) 0.072(10) 0.113(15) -0.020(10) -0.032(10) -0.022(8)
C52 0.069(8) 0.076(9) 0.043(7) -0.027(7) 0.003(6) -0.015(7)
C53 0.079(9) 0.057(9) 0.053(8) -0.020(7) 0.009(7) -0.013(7)
C54 0.073(13) 0.086(13) 0.104(18) 0.005(12) 0.029(11) 0.003(11)
C55 0.071(4) 0.101(5) 0.076(5) -0.022(4) -0.006(4) -0.025(4)
C56 0.071(4) 0.101(5) 0.076(5) -0.022(4) -0.006(4) -0.025(4)
C57 0.071(4) 0.101(5) 0.076(5) -0.022(4) -0.006(4) -0.025(4)
C58 0.071(4) 0.101(5) 0.076(5) -0.022(4) -0.006(4) -0.025(4)
C59 0.071(4) 0.101(5) 0.076(5) -0.022(4) -0.006(4) -0.025(4)
C60 0.071(4) 0.101(5) 0.076(5) -0.022(4) -0.006(4) -0.025(4)
C61 0.104(15) 0.104(15) 0.107(16) -0.019(13) -0.055(13) -0.027(12)
C62 0.051(7) 0.081(9) 0.049(8) -0.010(7) -0.015(6) -0.040(7)
C63 0.040(7) 0.040(7) 0.063(10) -0.002(7) 0.007(6) -0.018(5)
C64 0.049(7) 0.056(8) 0.077(11) -0.009(8) 0.015(7) -0.037(7)
C65 0.047(7) 0.059(9) 0.039(7) 0.003(6) -0.015(6) -0.023(7)
C66 0.063(9) 0.076(10) 0.041(8) 0.000(7) -0.029(7) -0.041(8)

loop_
_atom_type_symbol
_atom_type_description
_atom_type_scat_dispersion_real
_atom_type_scat_dispersion_imag
_atom_type_scat_source
C C 0.0033 0.0016 'International Tables Vol C Tables 4.2.6.8 and 6.1.1.4'
H H 0.0000 0.0000 'International Tables Vol C Tables 4.2.6.8 and 6.1.1.4'
N N 0.0061 0.0033 'International Tables Vol C Tables 4.2.6.8 and 6.1.1.4'
O O 0.0106 0.0060 'International Tables Vol C Tables 4.2.6.8 and 6.1.1.4'
Fe Fe 0.3463 0.8444 'International Tables Vol C Tables 4.2.6.8 and 6.1.1.4'

loop_
_geom_angle_atom_site_label_1
_geom_angle_atom_site_label_2
_geom_angle_atom_site_label_3
_geom_angle
C47 C46 C51 120.0
C47 C46 C45 120.5(13)
C51 C46 C45 119.4(13)
C46 C47 C48 120.0
C49 C48 C47 120.0
C48 C49 C50 120.0
C51 C50 C49 120.0
C50 C51 C46 120.0
N2 Fe1 N1 82.6(4)
N2 Fe1 C32 94.6(4)
N1 Fe1 C32 92.0(4)
N2 Fe1 C33 95.4(4)
N1 Fe1 C33 90.3(4)
C32 Fe1 C33 170.0(5)
N2 Fe1 N3 79.8(4)
N1 Fe1 N3 162.4(3)
C32 Fe1 N3 90.9(4)
C33 Fe1 N3 89.8(4)
N2 Fe1 O2 159.8(3)
N1 Fe1 O2 77.3(3)
C32 Fe1 O2 84.0(4)
C33 Fe1 O2 87.0(4)
N3 Fe1 O2 120.3(3)
N7 Fe2 C66 92.3(6)
N7 Fe2 C65 90.5(5)
C66 Fe2 C65 176.7(6)
N7 Fe2 N8 78.9(4)
C66 Fe2 N8 92.6(5)
C65 Fe2 N8 89.5(5)
N7 Fe2 N6 78.8(5)
C66 Fe2 N6 88.9(5)
C65 Fe2 N6 90.1(5)
N8 Fe2 N6 157.7(5)
N7 Fe2 O5 153.5(4)
C66 Fe2 O5 83.1(6)
C65 Fe2 O5 95.1(5)
N8 Fe2 O5 75.2(4)
N6 Fe2 O5 127.0(5)
C30 N1 C29 122.3(9)
C30 N1 Fe1 114.8(8)
C29 N1 Fe1 122.7(7)
C5 N2 C1 122.3(10)
C5 N2 Fe1 120.0(8)
C1 N2 Fe1 117.6(8)
C6 N3 C8 117.4(10)
C6 N3 Fe1 112.6(7)
C8 N3 Fe1 130.0(8)
C63 N6 C62 119.4(11)
C63 N6 Fe2 117.2(9)
C62 N6 Fe2 123.3(9)
C38 N7 C34 119.2(11)
C38 N7 Fe2 119.8(9)
C34 N7 Fe2 120.9(8)
C39 N8 C41 121.8(11)
C39 N8 Fe2 118.8(9)
C41 N8 Fe2 119.3(9)
C9 O1 C10 117.2(9)
C28 O2 C19 115.8(9)
C28 O2 Fe1 104.2(6)
C19 O2 Fe1 131.0(7)
C12 O3 C11 115.0(11)
C20 O4 C21 116.3(10)
C42 O5 C43 116.6(14)
C42 O5 Fe2 109.6(10)
C43 O5 Fe2 131.2(11)
C61 O6 C52 122.9(18)
C45 O7 C44 113.8(12)
C54 O8 C53 109.5(13)
N2 C1 C2 119.3(11)
N2 C1 C30 111.9(11)
C2 C1 C30 128.7(11)
C3 C2 C1 119.9(14)
C2 C3 C4 120.0(14)
C5 C4 C3 119.5(12)
C4 C5 N2 118.8(11)
C4 C5 C6 130.6(10)
N2 C5 C6 110.4(10)
N3 C6 C5 116.9(9)
N3 C6 C7 125.9(11)
C5 C6 C7 117.1(10)
N3 C8 C9 109.8(9)
O1 C9 C8 107.3(10)
O1 C10 C19 114.2(9)
O1 C10 C11 103.8(9)
C19 C10 C11 112.8(10)
O3 C11 C10 108.5(10)
O3 C12 C13 113.7(11)
C14 C13 C18 116.7(12)
C14 C13 C12 120.5(13)
C18 C13 C12 122.8(13)
C15 C14 C13 119.7(14)
C16 C15 C14 121.8(15)
C15 C16 C17 119.6(14)
C18 C17 C16 119.2(15)
C17 C18 C13 122.6(14)
O2 C19 C10 108.7(9)
O2 C19 C20 111.8(9)
C10 C19 C20 119.0(10)
O4 C20 C19 111.2(10)
O4 C21 C22 112.3(12)
C23 C22 C27 121.7(13)
C23 C22 C21 123.3(11)
C27 C22 C21 115.0(13)
C22 C23 C24 119.3(13)
C25 C24 C23 122.2(17)
C24 C25 C26 119.4(16)
C25 C26 C27 120.7(14)
C22 C27 C26 116.7(15)
O2 C28 C29 108.8(9)
N1 C29 C28 104.5(9)
N1 C30 C1 112.9(10)
N1 C30 C31 123.1(12)
C1 C30 C31 124.0(11)
N4 C32 Fe1 176.0(12)
N5 C33 Fe1 172.9(12)
N7 C34 C35 121.8(11)
N7 C34 C63 111.1(11)
C35 C34 C63 126.9(12)
C36 C35 C34 118.4(12)
C35 C36 C37 119.8(12)
C38 C37 C36 119.5(11)
N7 C38 C37 121.1(12)
N7 C38 C39 109.3(11)
C37 C38 C39 129.6(10)
N8 C39 C38 113.1(10)
N8 C39 C40 129.8(13)
C38 C39 C40 117.1(12)
N8 C41 C42 114.9(13)
O5 C42 C41 108.6(15)
O5 C43 C52 107.5(15)
O5 C43 C44 108.2(11)
C52 C43 C44 111.8(11)
O7 C44 C43 108.6(12)
O7 C45 C46 114.4(13)
O6 C52 C53 112.9(13)
O6 C52 C43 100.7(12)
C53 C52 C43 115.7(13)
O8 C53 C52 109.0(12)
O8 C54 C55 108.8(17)
C56 C55 C60 111.5(19)
C56 C55 C54 119.9(19)
C60 C55 C54 128.6(18)
C57 C56 C55 126(2)
C58 C57 C56 117.5(18)
C57 C58 C59 121.3(19)
C58 C59 C60 121.3(19)
C59 C60 C55 122.0(18)
O6 C61 C62 107.7(18)
C61 C62 N6 107.6(11)
N6 C63 C34 111.8(11)
N6 C63 C64 126.6(14)
C34 C63 C64 121.5(13)
N9 C65 Fe2 176.2(15)
N10 C66 Fe2 178.4(15)

loop_
_geom_bond_atom_site_label_1
_geom_bond_atom_site_label_2
_geom_bond_distance
C46 C47 1.3900
C46 C51 1.3900
C46 C45 1.513(16)
C47 C48 1.3900
C48 C49 1.3900
C49 C50 1.3900
C50 C51 1.3900
Fe1 N2 1.836(9)
Fe1 N1 1.909(9)
Fe1 C32 1.975(11)
Fe1 C33 1.993(12)
Fe1 N3 2.054(9)
Fe1 O2 2.258(8)
Fe2 N7 1.842(12)
Fe2 C66 1.917(18)
Fe2 C65 1.968(15)
Fe2 N8 1.983(9)
Fe2 N6 2.032(9)
Fe2 O5 2.362(15)
N1 C30 1.369(15)
N1 C29 1.450(13)
N2 C5 1.370(13)
N2 C1 1.376(14)
N3 C6 1.270(14)
N3 C8 1.441(15)
N4 C32 1.095(15)
N5 C33 1.147(15)
N6 C63 1.288(18)
N6 C62 1.521(16)
N7 C38 1.347(14)
N7 C34 1.368(15)
N8 C39 1.197(17)
N8 C41 1.461(19)
N9 C65 1.15(2)
N10 C66 1.17(2)
O1 C9 1.368(14)
O1 C10 1.423(14)
O2 C28 1.448(12)
O2 C19 1.469(13)
O3 C12 1.396(17)
O3 C11 1.403(15)
O4 C20 1.397(15)
O4 C21 1.407(16)
O5 C42 1.379(19)
O5 C43 1.428(18)
O6 C61 1.32(2)
O6 C52 1.464(19)
O7 C45 1.416(19)
O7 C44 1.432(16)
O8 C54 1.41(2)
O8 C53 1.43(2)
C1 C2 1.378(19)
C1 C30 1.426(17)
C2 C3 1.36(2)
C3 C4 1.43(2)
C4 C5 1.363(18)
C5 C6 1.442(17)
C6 C7 1.491(14)
C8 C9 1.523(17)
C10 C19 1.512(15)
C10 C11 1.517(16)
C12 C13 1.534(17)
C13 C14 1.388(17)
C13 C18 1.40(2)
C14 C15 1.37(2)
C15 C16 1.32(2)
C16 C17 1.40(2)
C17 C18 1.32(2)
C19 C20 1.520(16)
C21 C22 1.49(2)
C22 C23 1.334(18)
C22 C27 1.401(17)
C23 C24 1.400(19)
C24 C25 1.31(2)
C25 C26 1.39(2)
C26 C27 1.41(2)
C28 C29 1.514(16)
C30 C31 1.530(15)
C34 C35 1.391(18)
C34 C63 1.491(19)
C35 C36 1.352(19)
C36 C37 1.42(2)
C37 C38 1.357(19)
C38 C39 1.514(18)
C39 C40 1.514(16)
C41 C42 1.49(2)
C43 C52 1.51(2)
C43 C44 1.512(19)
C52 C53 1.480(19)
C54 C55 1.44(3)
C55 C56 1.42(2)
C55 C60 1.43(3)
C56 C57 1.40(3)
C57 C58 1.34(3)
C58 C59 1.35(2)
C59 C60 1.38(2)
C61 C62 1.50(3)
C63 C64 1.507(17)
